data_2239956
loop_
_publ_author_name
'Jedrzejczak, Karol'
'Szczesio, Ma\/lgorzata'
'Oracz, Monika'
'Jankowski, Stefan'
'G\/l\'owka, Marek L.'

_publ_section_title
;
 Crystal structure of
 (3<i>R</i>)-3-benzyl-4-[(<i>tert</i>-butoxycarbonyl)amino]butanoic acid
;
_journal_issue 10
_journal_name_full 'Acta Crystallographica Section E'
_journal_page_first o1081
_journal_page_last o1082
_journal_paper_doi 10.1107/S1600536814019497
_journal_volume 70
_journal_year 2014
_chemical_formula_iupac 'C16 H23 N O4'
_chemical_formula_moiety 'C16 H23 N O4'
_chemical_formula_sum 'C16 H23 N O4'
_chemical_formula_weight 293.35
_chemical_name_systematic
;
(3<i>R</i>)-3-Benzyl-4-[(<i>tert</i>-butoxycarbonyl)amino]butanoic acid
;
_space_group_IT_number 5
_symmetry_cell_setting monoclinic
_symmetry_space_group_name_Hall 'C 2y'
_symmetry_space_group_name_H-M 'C 1 2 1'
_atom_sites_solution_hydrogens geom
_atom_sites_solution_primary direct
_atom_sites_solution_secondary difmap
_audit_creation_method SHELXL-97
_cell_angle_alpha 90.00
_cell_angle_beta 120.846(2)
_cell_angle_gamma 90.00
_cell_formula_units_Z 4
_cell_length_a 19.5872(12)
_cell_length_b 6.5263(4)
_cell_length_c 14.7598(9)
_cell_measurement_reflns_used 3858
_cell_measurement_temperature 100(2)
_cell_measurement_theta_max 64.2115
_cell_measurement_theta_min 3.49
_cell_volume 1619.89(17)
_computing_cell_refinement 'SAINT-Plus (Bruker, 2008)'
_computing_data_collection 'APEX2 (Bruker, 2005)'
_computing_data_reduction 'SAINT-Plus (Bruker, 2008)'
_computing_molecular_graphics 'PLATON (Spek, 2009) and Mercury (Macrae <i>et al.</i>, 2006)'
_computing_publication_material 'PLATON (Spek, 2009)'
_computing_structure_refinement 'SHELXL97 (Sheldrick, 2008)'
_computing_structure_solution 'SHELXS97 (Sheldrick, 2008)'
_diffrn_ambient_temperature 100(2)
_diffrn_measured_fraction_theta_full 0.996
_diffrn_measured_fraction_theta_max 0.996
_diffrn_measurement_device_type 'Bruker SMART APEX CCD'
_diffrn_measurement_method '\w scan'
_diffrn_radiation_monochromator graphite
_diffrn_radiation_source 'fine-focus sealed tube'
_diffrn_radiation_type CuK\a
_diffrn_radiation_wavelength 1.54178
_diffrn_reflns_av_R_equivalents 0.0360
_diffrn_reflns_av_sigmaI/netI 0.0389
_diffrn_reflns_limit_h_max 24
_diffrn_reflns_limit_h_min -24
_diffrn_reflns_limit_k_max 8
_diffrn_reflns_limit_k_min -7
_diffrn_reflns_limit_l_max 18
_diffrn_reflns_limit_l_min -18
_diffrn_reflns_number 8769
_diffrn_reflns_theta_full 72.42
_diffrn_reflns_theta_max 72.42
_diffrn_reflns_theta_min 3.49
_exptl_absorpt_coefficient_mu 0.702
_exptl_absorpt_correction_T_max 0.9725
_exptl_absorpt_correction_T_min 0.7378
_exptl_absorpt_correction_type multi-scan
_exptl_absorpt_process_details '(SADABS; Sheldrick, 2003)'
_exptl_crystal_colour colourless
_exptl_crystal_density_diffrn 1.203
_exptl_crystal_density_method 'not measured'
_exptl_crystal_description needle
_exptl_crystal_F_000 632
_exptl_crystal_size_max 0.4
_exptl_crystal_size_mid 0.04
_exptl_crystal_size_min 0.04
_refine_diff_density_max 0.161
_refine_diff_density_min -0.180
_refine_ls_abs_structure_details 'Flack (1983), 1138 Friedel pairs'
_refine_ls_abs_structure_Flack 0.05(15)
_refine_ls_extinction_method none
_refine_ls_goodness_of_fit_ref 1.058
_refine_ls_hydrogen_treatment mixed
_refine_ls_matrix_type full
_refine_ls_number_parameters 197
_refine_ls_number_reflns 2880
_refine_ls_number_restraints 1
_refine_ls_restrained_S_all 1.057
_refine_ls_R_factor_all 0.0299
_refine_ls_R_factor_gt 0.0290
_refine_ls_shift/su_max 0.001
_refine_ls_shift/su_mean 0.000
_refine_ls_structure_factor_coef Fsqd
_refine_ls_weighting_details 'calc w=1/[\s^2^(Fo^2^)+(0.0236P)^2^+0.6631P] where P=(Fo^2^+2Fc^2^)/3'
_refine_ls_weighting_scheme calc
_refine_ls_wR_factor_gt 0.0727
_refine_ls_wR_factor_ref 0.0733
_reflns_number_gt 2805
_reflns_number_total 2880
_reflns_threshold_expression I>2sigma(I)
_cod_data_source_file gk2614sup1.cif
_cod_data_source_block I
_cod_original_sg_symbol_H-M 'C 2'
_cod_database_code 2239956
_cod_database_fobs_code 2239956

loop_
_symmetry_equiv_pos_as_xyz
'x, y, z'
'-x, y, -z'
'x+1/2, y+1/2, z'
'-x+1/2, y+1/2, -z'

loop_
_atom_site_type_symbol
_atom_site_label
_atom_site_fract_x
_atom_site_fract_y
_atom_site_fract_z
_atom_site_U_iso_or_equiv
_atom_site_adp_type
_atom_site_calc_flag
_atom_site_refinement_flags
_atom_site_occupancy
_atom_site_symmetry_multiplicity
C C1 0.89784(7) 0.5954(2) 0.40885(10) 0.0213(3) Uani d . 1 1
C C2 0.88937(8) 0.3833(2) 0.44237(10) 0.0220(3) Uani d . 1 1
H H2A 0.9309 0.2966 0.4459 0.026 Uiso calc R 1 1
H H2B 0.8386 0.3268 0.3891 0.026 Uiso calc R 1 1
C C3 0.89425(7) 0.3775(2) 0.54933(10) 0.0211(3) Uani d . 1 1
H H3 0.9405 0.4574 0.6005 0.025 Uiso calc R 1 1
C C4 0.90258(7) 0.1581(2) 0.58971(10) 0.0226(3) Uani d . 1 1
H H4A 0.8936 0.1582 0.6485 0.027 Uiso calc R 1 1
H H4B 0.8612 0.0753 0.5341 0.027 Uiso calc R 1 1
C C6 1.04195(8) 0.0711(2) 0.72350(10) 0.0215(3) Uani d . 1 1
C C8 1.08942(8) 0.2534(2) 0.89211(11) 0.0285(3) Uani d . 1 1
C C9 1.05139(13) 0.4342(4) 0.91403(14) 0.0596(6) Uani d . 1 1
H H9A 1.0502 0.5499 0.8731 0.089 Uiso calc R 1 1
H H9B 1.0818 0.4680 0.9877 0.089 Uiso calc R 1 1
H H9C 0.9981 0.3992 0.8952 0.089 Uiso calc R 1 1
C C10 1.09383(10) 0.0664(3) 0.95540(12) 0.0392(4) Uani d . 1 1
H H10A 1.0413 0.0302 0.9395 0.059 Uiso calc R 1 1
H H10B 1.1265 0.0960 1.0293 0.059 Uiso calc R 1 1
H H10C 1.1165 -0.0457 0.9375 0.059 Uiso calc R 1 1
C C11 1.17061(10) 0.3096(3) 0.90952(12) 0.0390(4) Uani d . 1 1
H H11A 1.1938 0.1918 0.8967 0.058 Uiso calc R 1 1
H H11B 1.2045 0.3549 0.9809 0.058 Uiso calc R 1 1
H H11C 1.1649 0.4176 0.8619 0.058 Uiso calc R 1 1
C C30 0.81864(8) 0.4716(2) 0.53904(10) 0.0234(3) Uani d . 1 1
H H30A 0.8038 0.5900 0.4930 0.028 Uiso calc R 1 1
H H30B 0.7760 0.3723 0.5048 0.028 Uiso calc R 1 1
C C31 0.82452(7) 0.5377(2) 0.64118(10) 0.0212(3) Uani d . 1 1
C C32 0.86972(9) 0.7077(2) 0.69501(12) 0.0290(3) Uani d . 1 1
H H32 0.9003 0.7720 0.6717 0.035 Uiso calc R 1 1
C C33 0.86995(9) 0.7831(3) 0.78276(13) 0.0346(3) Uani d . 1 1
H H33 0.9000 0.8985 0.8171 0.041 Uiso calc R 1 1
C C34 0.82581(9) 0.6883(3) 0.81985(11) 0.0318(3) Uani d . 1 1
H H34 0.8254 0.7405 0.8782 0.038 Uiso calc R 1 1
C C35 0.78253(9) 0.5154(3) 0.76924(12) 0.0348(4) Uani d . 1 1
H H35 0.7537 0.4484 0.7944 0.042 Uiso calc R 1 1
C C36 0.78199(8) 0.4414(3) 0.68080(11) 0.0297(3) Uani d . 1 1
H H36 0.7525 0.3247 0.6473 0.036 Uiso calc R 1 1
N N5 0.97942(6) 0.06104(18) 0.62403(9) 0.0218(2) Uani d . 1 1
H H5 0.9795(9) -0.034(3) 0.5849(12) 0.026 Uiso d . 1 1
O O1 0.88632(7) 0.59996(17) 0.31251(8) 0.0335(3) Uani d . 1 1
H H1 0.8915 0.7177 0.2976 0.050 Uiso calc R 1 1
O O2 0.91355(6) 0.74770(16) 0.46349(8) 0.0286(2) Uani d . 1 1
O O6 1.10102(6) -0.03990(16) 0.75856(7) 0.0281(2) Uani d . 1 1
O O7 1.03178(5) 0.21689(15) 0.77878(7) 0.0261(2) Uani d . 1 1

loop_
_atom_site_aniso_label
_atom_site_aniso_U_11
_atom_site_aniso_U_22
_atom_site_aniso_U_33
_atom_site_aniso_U_12
_atom_site_aniso_U_13
_atom_site_aniso_U_23
C1 0.0191(6) 0.0193(7) 0.0236(6) -0.0012(5) 0.0095(5) -0.0024(5)
C2 0.0246(6) 0.0160(6) 0.0247(6) 0.0011(5) 0.0121(5) -0.0020(5)
C3 0.0216(6) 0.0175(7) 0.0217(6) -0.0008(5) 0.0093(5) -0.0006(5)
C4 0.0227(6) 0.0170(7) 0.0256(6) -0.0016(5) 0.0106(5) -0.0009(5)
C6 0.0293(7) 0.0125(6) 0.0242(6) -0.0002(5) 0.0147(5) -0.0012(5)
C8 0.0341(7) 0.0233(8) 0.0208(6) 0.0009(6) 0.0088(6) -0.0044(6)
C9 0.0666(12) 0.0553(13) 0.0349(9) 0.0212(10) 0.0103(8) -0.0206(9)
C10 0.0449(9) 0.0405(10) 0.0286(7) -0.0090(8) 0.0163(7) 0.0027(7)
C11 0.0421(9) 0.0372(10) 0.0275(7) -0.0131(7) 0.0105(7) 0.0005(7)
C30 0.0237(6) 0.0215(7) 0.0233(6) 0.0016(5) 0.0107(5) 0.0007(5)
C31 0.0203(6) 0.0167(7) 0.0240(6) 0.0037(5) 0.0095(5) 0.0021(5)
C32 0.0345(7) 0.0156(7) 0.0400(8) -0.0024(6) 0.0214(7) 0.0001(6)
C33 0.0384(8) 0.0207(8) 0.0414(8) -0.0041(6) 0.0181(7) -0.0102(6)
C34 0.0327(7) 0.0338(9) 0.0268(7) 0.0042(6) 0.0137(6) -0.0057(6)
C35 0.0343(7) 0.0409(10) 0.0330(8) -0.0079(7) 0.0201(6) -0.0033(7)
C36 0.0296(7) 0.0290(8) 0.0308(7) -0.0097(6) 0.0156(6) -0.0069(6)
N5 0.0270(6) 0.0122(6) 0.0244(5) 0.0004(4) 0.0117(5) -0.0030(4)
O1 0.0551(7) 0.0190(6) 0.0296(5) -0.0092(5) 0.0241(5) -0.0031(4)
O2 0.0384(5) 0.0164(5) 0.0290(5) -0.0035(4) 0.0159(4) -0.0049(4)
O6 0.0299(5) 0.0220(5) 0.0292(5) 0.0074(4) 0.0129(4) -0.0008(4)
O7 0.0302(5) 0.0195(5) 0.0227(5) 0.0052(4) 0.0094(4) -0.0039(4)

loop_
_atom_type_symbol
_atom_type_description
_atom_type_scat_dispersion_real
_atom_type_scat_dispersion_imag
_atom_type_scat_source
C C 0.0181 0.0091 'International Tables Vol C Tables 4.2.6.8 and 6.1.1.4'
H H 0.0000 0.0000 'International Tables Vol C Tables 4.2.6.8 and 6.1.1.4'
N N 0.0311 0.0180 'International Tables Vol C Tables 4.2.6.8 and 6.1.1.4'
O O 0.0492 0.0322 'International Tables Vol C Tables 4.2.6.8 and 6.1.1.4'

loop_
_geom_angle_atom_site_label_1
_geom_angle_atom_site_label_2
_geom_angle_atom_site_label_3
_geom_angle
O2 C1 O1 122.74(13)
O2 C1 C2 124.47(11)
O1 C1 C2 112.79(11)
C1 C2 C3 113.68(11)
C1 C2 H2A 108.8
C3 C2 H2A 108.8
C1 C2 H2B 108.8
C3 C2 H2B 108.8
H2A C2 H2B 107.7
C4 C3 C2 111.29(11)
C4 C3 C30 108.53(11)
C2 C3 C30 109.89(10)
C4 C3 H3 109.0
C2 C3 H3 109.0
C30 C3 H3 109.0
N5 C4 C3 115.21(11)
N5 C4 H4A 108.5
C3 C4 H4A 108.5
N5 C4 H4B 108.5
C3 C4 H4B 108.5
H4A C4 H4B 107.5
O6 C6 O7 124.44(12)
O6 C6 N5 124.22(12)
O7 C6 N5 111.34(11)
O7 C8 C10 109.69(12)
O7 C8 C9 101.12(11)
C10 C8 C9 112.02(15)
O7 C8 C11 110.82(12)
C10 C8 C11 111.52(13)
C9 C8 C11 111.23(16)
C8 C9 H9A 109.5
C8 C9 H9B 109.5
H9A C9 H9B 109.5
C8 C9 H9C 109.5
H9A C9 H9C 109.5
H9B C9 H9C 109.5
C8 C10 H10A 109.5
C8 C10 H10B 109.5
H10A C10 H10B 109.5
C8 C10 H10C 109.5
H10A C10 H10C 109.5
H10B C10 H10C 109.5
C8 C11 H11A 109.5
C8 C11 H11B 109.5
H11A C11 H11B 109.5
C8 C11 H11C 109.5
H11A C11 H11C 109.5
H11B C11 H11C 109.5
C31 C30 C3 115.96(10)
C31 C30 H30A 108.3
C3 C30 H30A 108.3
C31 C30 H30B 108.3
C3 C30 H30B 108.3
H30A C30 H30B 107.4
C32 C31 C36 117.71(13)
C32 C31 C30 119.88(12)
C36 C31 C30 122.28(12)
C33 C32 C31 121.01(14)
C33 C32 H32 119.5
C31 C32 H32 119.5
C32 C33 C34 120.58(14)
C32 C33 H33 119.7
C34 C33 H33 119.7
C35 C34 C33 119.14(14)
C35 C34 H34 120.4
C33 C34 H34 120.4
C34 C35 C36 120.05(14)
C34 C35 H35 120.0
C36 C35 H35 120.0
C35 C36 C31 121.45(14)
C35 C36 H36 119.3
C31 C36 H36 119.3
C6 N5 C4 123.71(11)
C6 N5 H5 117.4(11)
C4 N5 H5 116.2(11)
C1 O1 H1 109.5
C6 O7 C8 122.65(10)

loop_
_geom_bond_atom_site_label_1
_geom_bond_atom_site_label_2
_geom_bond_distance
C1 O2 1.2159(17)
C1 O1 1.3209(16)
C1 C2 1.507(2)
C2 C3 1.5322(17)
C2 H2A 0.9700
C2 H2B 0.9700
C3 C4 1.5272(19)
C3 C30 1.5373(18)
C3 H3 0.9800
C4 N5 1.4634(17)
C4 H4A 0.9700
C4 H4B 0.9700
C6 O6 1.2318(16)
C6 O7 1.3332(16)
C6 N5 1.3476(17)
C8 O7 1.4809(16)
C8 C10 1.512(2)
C8 C9 1.516(2)
C8 C11 1.520(2)
C9 H9A 0.9600
C9 H9B 0.9600
C9 H9C 0.9600
C10 H10A 0.9600
C10 H10B 0.9600
C10 H10C 0.9600
C11 H11A 0.9600
C11 H11B 0.9600
C11 H11C 0.9600
C30 C31 1.5144(18)
C30 H30A 0.9700
C30 H30B 0.9700
C31 C32 1.388(2)
C31 C36 1.3894(19)
C32 C33 1.383(2)
C32 H32 0.9300
C33 C34 1.384(2)
C33 H33 0.9300
C34 C35 1.379(2)
C34 H34 0.9300
C35 C36 1.387(2)
C35 H35 0.9300
C36 H36 0.9300
N5 H5 0.846(18)
O1 H1 0.8200

loop_
_geom_hbond_atom_site_label_D
_geom_hbond_atom_site_label_H
_geom_hbond_atom_site_label_A
_geom_hbond_site_symmetry_A
_geom_hbond_distance_DH
_geom_hbond_distance_HA
_geom_hbond_distance_DA
_geom_hbond_angle_DHA
O1 H1 O6 2_766 0.82 1.83 2.6368(15) 170
N5 H5 O2 1_545 0.846(18) 2.131(18) 2.8856(16) 148.2(15)

loop_
_geom_torsion_atom_site_label_1
_geom_torsion_atom_site_label_2
_geom_torsion_atom_site_label_3
_geom_torsion_atom_site_label_4
_geom_torsion
O2 C1 C2 C3 5.74(18)
O1 C1 C2 C3 -174.26(11)
C1 C2 C3 C4 -168.26(10)
C1 C2 C3 C30 71.50(14)
C2 C3 C4 N5 70.78(14)
C30 C3 C4 N5 -168.17(11)
C4 C3 C30 C31 76.50(15)
C2 C3 C30 C31 -161.60(11)
C3 C30 C31 C32 70.93(17)
C3 C30 C31 C36 -113.17(15)
C36 C31 C32 C33 -2.4(2)
C30 C31 C32 C33 173.69(14)
C31 C32 C33 C34 1.0(2)
C32 C33 C34 C35 1.1(2)
C33 C34 C35 C36 -1.6(2)
C34 C35 C36 C31 0.1(2)
C32 C31 C36 C35 1.9(2)
C30 C31 C36 C35 -174.09(13)
O6 C6 N5 C4 165.44(13)
O7 C6 N5 C4 -14.81(18)
C3 C4 N5 C6 89.89(15)
O6 C6 O7 C8 -3.7(2)
N5 C6 O7 C8 176.54(11)
C10 C8 O7 C6 -63.08(17)
C9 C8 O7 C6 178.48(15)
C11 C8 O7 C6 60.48(18)
